data_2001406
loop_
_publ_author_name
'G\"orbitz, C. H.'
'Etter, M. C.'

_publ_section_title
;
 Structure of a 1:1 complex between
 <small>L</small>-Asp-<small>L</small>-Phe and <small>L</small>-His-Gly
;
_journal_issue 9
_journal_name_full 'Acta Crystallographica Section C'
_journal_page_first 1673
_journal_page_last 1676
_journal_paper_doi 10.1107/S010827019300246X
_journal_volume 49
_journal_year 1993
_chemical_formula_moiety 'C8 H13 N4 O3+,C13 H15 N2 O5-,H2 O1'
_chemical_formula_sum 'C21 H30 N6 O9'
_chemical_formula_weight 510.50
_space_group_crystal_system monoclinic
_space_group_IT_number 4
_space_group_name_Hall 'P 2yb'
_space_group_name_H-M_alt 'P 1 21 1'
_atom_type_scat_source IntTabIV
_cell_angle_alpha 90.
_cell_angle_beta 94.88(5)
_cell_angle_gamma 90.
_cell_formula_units_Z 2
_cell_length_a 5.052(4)
_cell_length_b 11.950(9)
_cell_length_c 18.985(7)
_cell_measurement_reflns_used 25
_cell_measurement_temperature 172
_cell_measurement_theta_max 16.3
_cell_measurement_theta_min 10.2
_cell_volume 1142.0(13)
_diffrn_measurement_device 'Enraf-Nonius CAD-4'
_diffrn_measurement_method \w-2\q
_diffrn_radiation_type MoK\a
_diffrn_radiation_wavelength 0.71069
_diffrn_reflns_av_R_equivalents 0.057
_diffrn_reflns_limit_h_max 5
_diffrn_reflns_limit_h_min 0
_diffrn_reflns_limit_k_max 13
_diffrn_reflns_limit_k_min -13
_diffrn_reflns_limit_l_max 21
_diffrn_reflns_limit_l_min -21
_diffrn_reflns_number 4030
_diffrn_reflns_theta_max 24.0
_diffrn_standards_decay_%
;
7.2 decline, linear correction factors applied
;
_diffrn_standards_number 3
_exptl_absorpt_coefficient_mu 0.11
_exptl_absorpt_correction_type none
_exptl_crystal_colour Colourless
_exptl_crystal_density_diffrn 1.485
_exptl_crystal_description Plate
_exptl_crystal_size_max 0.550
_exptl_crystal_size_mid 0.30
_exptl_crystal_size_min 0.150
_refine_diff_density_max 0.33
_refine_diff_density_min -0.31
_refine_ls_goodness_of_fit_obs 1.14
_refine_ls_hydrogen_treatment
;
H-atom parameters not refined except those of amino groups and water
;
_refine_ls_number_parameters 222
_refine_ls_number_reflns 1558
_refine_ls_R_factor_obs 0.046
_refine_ls_shift/esd_max 0.01
_refine_ls_structure_factor_coef Fsqd
_refine_ls_weighting_details 'w = 4F^2^~o~/\s^2^(F~o~)^2^'
_refine_ls_weighting_scheme calc
_refine_ls_wR_factor_obs 0.051
_reflns_number_observed 1558
_reflns_number_total 1888
_reflns_observed_criterion I>2\s(I)
_cod_data_source_file gr1004.cif
_cod_data_source_block gr1004_structure_1_of_1
_cod_depositor_comments
;
The following automatic conversions were performed:

'_refine_ls_weighting_scheme' value '4F^2^~o~/\s^2^(F~o~)^2^' was
changed to 'calc'. New tag '_refine_ls_weighting_details' was
created. The value of the new tag was set to 'w =
4F^2^~o~/\s^2^(F~o~)^2^'.

Automatic conversion script
Id: cif_fix_values 3143 2015-03-26 13:38:13Z robertas 
;
_cod_original_cell_volume 1142(2)
_cod_database_code 2001406

loop_
_space_group_symop_id
_space_group_symop_operation_xyz
1 x,y,z
2 -x,y+1/2,-z

loop_
_atom_site_label
_atom_site_fract_x
_atom_site_fract_y
_atom_site_fract_z
O1A .8637(7) .4535 .2417(2)
O2A .9080(8) .7066(5) .2694(2)
O3A .6086(7) .7168(4) .1783(2)
O4A 1.6995(7) .2222(4) .2981(2)
O5A 1.6530(10) .1532(5) .1884(2)
N1A 1.1990(10) .3341(5) .3307(2)
N2A 1.1949(8) .5514(5) .1987(2)
C1A 1.3070(10) .3850(6) .2677(3)
C2A 1.1010(10) .4678(6) .2362(3)
C3A 1.0140(10) .6266(5) .1579(3)
C4A .8290(10) .6888(5) .2071(3)
C5A 1.3630(10) .2965(6) .2141(3)
C6A 1.5930(10) .2192(6) .2375(3)
C7A .8590(10) .5686(6) .0955(3)
C8A 1.0410(10) .5099(6) .0485(3)
C9A 1.1830(10) .5682(6) .0009(3)
C10A 1.3590(10) .5134(6) -.0394(3)
C11A 1.3910(10) .3994(7) -.0330(3)
C12A 1.2510(10) .3399(6) .0134(3)
C13A 1.0710(10) .3953(6) .0531(3)
O1B .0608(8) .7759(4) .4349(2)
O2B -.2382(8) 1.0125(4) .5785(2)
O3B -.1274(8) 1.0630(5) .4722(2)
N1B .4060(10) .7042(5) .3489(3)
N2B .3110(10) .9184(5) .4820(2)
N3B .3392(9) .8949(5) .2228(2)
N4B .0250(10) 1.0180(5) .2254(2)
C1B .4860(10) .8054(5) .3916(3)
C2B .2640(10) .8321(6) .4380(3)
C3B .1510(10) .9335(6) .5407(3)
C4B -.0890(10) 1.0105(6) .5283(3)
C5B .5680(10) .9000(6) .3445(3)
C6B .3570(10) .9381(5) .2900(3)
C7B .1610(10) 1.0147(6) .2910(3)
C8B .1360(10) .9451(6) .1849(3)
O1C 1.3790(10) .1896(5) .4424(2)
H1NA 1.030(10) .301(5) .318(3)
H2NA 1.200(10) .383(4) .365(3)
H3NA 1.310(10) .285(5) .354(3)
H4NA 1.3816 .5616 .1987
H1A 1.4678 .4239 .2820
H3A 1.1206 .6823 .1386
H52A 1.4021 .3326 .1717
H51A 1.2073 .2521 .2052
H71A .7583 .6229 .0684
H72A .7424 .5149 .1131
H9A 1.1605 .6466 -.0039
H10A 1.4572 .5546 -.0715
H11A 1.5105 .3610 -.0606
H12A 1.2762 .2615 .0184
H13A .9691 .3532 .0838
H1NB .270(10) .713(5) .317(3)
H2NB .370(10) .650(7) .382(4)
H3NB .550(10) .694(4) .317(3)
H4NB .4494 .9702 .4749
H6NB .4518 .8393 .2057
H5NB -.1230 1.0643 .2114
H1B .6387 .7851 .4222
H31B .2629 .9630 .5790
H32B .0893 .8616 .5531
H51B .7162 .8756 .3208
H52B .6192 .9622 .3738
H7B .1232 1.0591 .3306
H8B .0824 .9300 .1366
H1C 1.52(2) .156(8) .462(4)
H2C 1.24(2) .164(7) .451(4)

loop_
_geom_angle_atom_site_label_1
_geom_angle_atom_site_label_2
_geom_angle_atom_site_label_3
_geom_angle
C2A N2A C3A 120.6(4)
N1A C1A C2A 107.2(4)
N1A C1A C5A 110.9(5)
C2A C1A C5A 110.5(4)
O1A C2A N2A 123.0(5)
O1A C2A C1A 121.3(5)
N2A C2A C1A 115.6(4)
N2A C3A C4A 110.7(4)
N2A C3A C7A 112.9(4)
C4A C3A C7A 112.7(4)
O2A C4A O3A 125.4(5)
O2A C4A C3A 119.7(5)
O3A C4A C3A 115.0(4)
C1A C5A C6A 114.2(4)
O4A C6A O5A 126.1(5)
O4A C6A C5A 121.2(5)
O5A C6A C5A 112.7(5)
C3A C7A C8A 111.9(4)
C2B N2B C3B 120.0(5)
C6B N3B C8B 108.6(4)
C7B N4B C8B 107.8(5)
N1B C1B C2B 107.8(4)
N1B C1B C5B 110.9(4)
C2B C1B C5B 115.6(5)
O1B C2B N2B 123.8(5)
O1B C2B C1B 121.1(5)
N2B C2B C1B 115.1(5)
N2B C3B C4B 116.4(5)
O2B C4B O3B 125.3(5)
O2B C4B C3B 114.3(5)
O3B C4B C3B 120.3(5)
C1B C5B C6B 115.0(5)
N3B C6B C5B 121.2(5)
N3B C6B C7B 106.0(4)
C5B C6B C7B 132.7(5)
N4B C7B C6B 108.5(5)
N3B C8B N8B 125.10
H1C O1C H2C 117(8)

loop_
_geom_bond_atom_site_label_1
_geom_bond_atom_site_label_2
_geom_bond_distance
_geom_bond_publ_flag
O1A C2A 1.222(6) yes
O2A C4A 1.233(6) yes
O3A C4A 1.246(6) yes
O4A C6A 1.229(6) yes
O5A C6A 1.276(7) yes
N1A C1A 1.486(7) yes
N1A H1NA 0.97(6) no
N1A H2NA 0.88(5) no
N1A H3NA 0.92(6) no
N2A C2A 1.337(7) yes
N2A C3A 1.457(7) yes
N2A H4NA 0.951 no
C1A C2A 1.523(7) yes
C1A C5A 1.511(7) yes
C1A H1A 0.954 no
C3A C4A 1.564(7) yes
C3A C7A 1.530(8) yes
C3A H3A 0.949 no
C5A C6A 1.521(8) yes
C5A H52A 0.950 no
C5A H51A 0.952 no
C7A C8A 1.507(8) yes
C7A H71A 0.950 no
C7A H72A 0.951 no
C8A C9A 1.389(8) yes
C8A C13A 1.381(8) yes
C1B C5B 1.520(7) yes
C1B H1B 0.956 no
C3B C4B 1.525(8) yes
C3B H31B 0.948 no
C3B H32B 0.952 no
C5B C6B 1.490(7) yes
C5B H51B 0.951 no
C5B H52B 0.951 no
C6B C7B 1.353(7) yes
C7B H7B 0.951 no
C8B H8B 0.951 no
O1C H1C 0.90(10) no
O1C H2C 0.80(9) no
C9A C10A 1.386(8) no
C9A H9A 0.947 no
C10A C11A 1.376(9) no
C10A H10A 0.954 no
C11A C12A 1.374(9) no
C11A H11A 0.951 no
C12A C13A 1.396(8) no
C12A H12A 0.950 no
C13A H13A 0.952 no
O1B C2B 1.224(7) yes
O2B C4B 1.266(6) yes
O3B C4B 1.237(6) yes
N1B C1B 1.492(7) yes
N1B H1NB 0.88(6) no
N1B H2NB 0.93(8) no
N1B H3NB 1.01(5) no
N2B C2B 1.337(7) yes
N2B C3B 1.442(7) yes
N2B H4NB 0.953 no
N3B C6B 1.373(6) yes
N3B C8B 1.341(7) yes
N3B H6NB 0.950 no
N4B C7B 1.370(7) yes
N4B C8B 1.320(7) yes
N4B H5NB 0.950 no
C1B C2B 1.518(8) yes

loop_
_geom_torsion_atom_site_label_1
_geom_torsion_atom_site_label_2
_geom_torsion_atom_site_label_3
_geom_torsion_atom_site_label_4
_geom_torsion
N1A C1A C2A N2A 154.5(4)
C1A C2A N2A C3A 171.4(4)
C2A N2A C3A C4A 60.2(6)
N2A C3A C4A O2A 28.3(7)
N1A C1A C5A C6A -68.9(6)
C1A C5A C6A O4A 8.0(8)
N2A C3A C7A C8A -54.1(6)
C3A C7A C8A C9A -76.8(7)
N1B C1B C2B N2B 177.2(5)
C1B C2B N2B C3B -163.5(5)
C2B N2B C3B C4B -93.7(6)
N2B C3B C4B O2B 173.1(5)
N1B C1B C5B C6B 59.9(6)
C1B C5B C6B N3B -93.6(6)
